data_2224431
loop_
_publ_author_name
'Jia, Jia'
'Zhang, Youdi'
'Zhao, Yanhui'

_publ_section_title
<i>catena</i>-Poly[[bis(2,2'-bipyridine-\k^2^<i>N</i>,<i>N</i>')cadmium(II)]-\m-9,10-dioxoanthracene-1,5-disulfonato-\k^2^<i>O</i>^1^:<i>O</i>^5^]
_journal_coeditor_code SI2219
_journal_issue 12
_journal_name_full 'Acta Crystallographica Section E'
_journal_page_first m1580
_journal_page_last m1581
_journal_paper_doi 10.1107/S1600536809046881
_journal_volume 65
_journal_year 2009
_chemical_formula_iupac '[Cd (C14 H6 O8 S2) (C10 H8 N2)2]'
_chemical_formula_moiety 'C34 H22 Cd N4 O8 S2'
_chemical_formula_sum 'C34 H22 Cd N4 O8 S2'
_chemical_formula_weight 791.08
_chemical_name_systematic
;
<i>catena</i>-Poly[[bis(2,2'-bipyridine-\k^2^<i>N</i>,<i>N</i>')cadmium(II)]-
\m-9,10-dioxoanthracene-1,5-disulfonato-\k^2^<i>O^1^</i>:<i>O</i>^5^]
;
_space_group_IT_number 2
_symmetry_cell_setting triclinic
_symmetry_space_group_name_Hall '-P 1'
_symmetry_space_group_name_H-M 'P -1'
_atom_sites_solution_hydrogens geom
_atom_sites_solution_primary direct
_atom_sites_solution_secondary difmap
_audit_creation_method SHELXL-97
_cell_angle_alpha 94.0440(10)
_cell_angle_beta 90.2390(10)
_cell_angle_gamma 97.0250(10)
_cell_formula_units_Z 2
_cell_length_a 10.3807(7)
_cell_length_b 10.7406(8)
_cell_length_c 13.1289(9)
_cell_measurement_reflns_used 6497
_cell_measurement_temperature 296(2)
_cell_measurement_theta_max 27.94
_cell_measurement_theta_min 2.53
_cell_volume 1449.08(18)
_computing_cell_refinement 'SAINT (Bruker, 2001)'
_computing_data_collection 'APEX2 (Bruker, 2003)'
_computing_data_reduction 'SAINT (Bruker, 2001)'
_computing_molecular_graphics
;
SHELXTL (Sheldrick, 2008) and DIAMOND (Brandenburg & Berndt,
1999)
;
_computing_publication_material 'SHELXL97 (Sheldrick, 2008)'
_computing_structure_refinement 'SHELXL97 (Sheldrick, 2008) and PLATON (Spek, 2009)'
_computing_structure_solution 'SHELXS97 (Sheldrick, 2008)'
_diffrn_ambient_temperature 296(2)
_diffrn_measured_fraction_theta_full 0.992
_diffrn_measured_fraction_theta_max 0.992
_diffrn_measurement_device_type 'Bruker APEXII CCD area-detector'
_diffrn_measurement_method '\f and \w'
_diffrn_radiation_monochromator graphite
_diffrn_radiation_source 'fine-focus sealed tube'
_diffrn_radiation_type MoK\a
_diffrn_radiation_wavelength 0.71073
_diffrn_reflns_av_R_equivalents 0.0100
_diffrn_reflns_av_sigmaI/netI 0.0193
_diffrn_reflns_limit_h_max 10
_diffrn_reflns_limit_h_min -12
_diffrn_reflns_limit_k_max 12
_diffrn_reflns_limit_k_min -12
_diffrn_reflns_limit_l_max 15
_diffrn_reflns_limit_l_min -14
_diffrn_reflns_number 7435
_diffrn_reflns_theta_full 25.00
_diffrn_reflns_theta_max 25.00
_diffrn_reflns_theta_min 1.56
_exptl_absorpt_coefficient_mu 0.964
_exptl_absorpt_correction_T_max 0.8159
_exptl_absorpt_correction_T_min 0.8016
_exptl_absorpt_correction_type multi-scan
_exptl_absorpt_process_details '(SADABS; Sheldrick, 1996)'
_exptl_crystal_colour PINK
_exptl_crystal_density_diffrn 1.813
_exptl_crystal_density_method 'not measured'
_exptl_crystal_description BLOCK
_exptl_crystal_F_000 796
_exptl_crystal_size_max 0.24
_exptl_crystal_size_mid 0.23
_exptl_crystal_size_min 0.22
_refine_diff_density_max 0.290
_refine_diff_density_min -0.471
_refine_ls_extinction_method none
_refine_ls_goodness_of_fit_ref 1.006
_refine_ls_hydrogen_treatment constr
_refine_ls_matrix_type full
_refine_ls_number_parameters 442
_refine_ls_number_reflns 5078
_refine_ls_number_restraints 0
_refine_ls_restrained_S_all 1.006
_refine_ls_R_factor_all 0.0238
_refine_ls_R_factor_gt 0.0219
_refine_ls_shift/su_max 0.001
_refine_ls_shift/su_mean 0.000
_refine_ls_structure_factor_coef Fsqd
_refine_ls_weighting_details 'w=1/[\s^2^(Fo^2^)+(0.0345P)^2^+0.8688P] where P=(Fo^2^+2Fc^2^)/3'
_refine_ls_weighting_scheme calc
_refine_ls_wR_factor_gt 0.0590
_refine_ls_wR_factor_ref 0.0606
_reflns_number_gt 4773
_reflns_number_total 5078
_reflns_threshold_expression I>2\s(I)
_cod_data_source_file si2219.cif
_cod_data_source_block I
_cod_database_code 2224431
_cod_database_fobs_code 2224431

loop_
_symmetry_equiv_pos_as_xyz
'x, y, z'
'-x, -y, -z'

loop_
_atom_site_type_symbol
_atom_site_label
_atom_site_fract_x
_atom_site_fract_y
_atom_site_fract_z
_atom_site_U_iso_or_equiv
_atom_site_adp_type
_atom_site_calc_flag
_atom_site_refinement_flags
_atom_site_occupancy
_atom_site_disorder_assembly
_atom_site_disorder_group
Cd Cd1 0.739498(14) -0.019562(14) 0.758892(11) 0.02811(7) Uani d . 1 . .
S S1 0.98757(5) 0.25760(5) 0.82102(4) 0.03023(12) Uani d . 1 . .
S S2 0.49276(5) 0.76753(5) 0.66792(4) 0.03213(13) Uani d . 1 . .
O O1 1.06004(17) 0.33125(16) 0.74831(15) 0.0487(4) Uani d . 1 . .
O O2 0.92846(15) 0.13520(14) 0.77782(13) 0.0374(4) Uani d . 1 . .
O O3 1.06023(18) 0.24621(18) 0.91345(14) 0.0515(5) Uani d . 1 . .
O O4 0.56626(15) 0.81750(15) 0.76110(13) 0.0416(4) Uani d . 1 . .
O O5 0.36219(14) 0.71481(15) 0.68755(13) 0.0399(4) Uani d . 1 . .
O O6 0.50253(18) 0.85773(17) 0.59052(15) 0.0529(5) Uani d . 1 . .
O O7 0.8128(2) 0.29015(19) 0.64176(13) 0.0602(6) Uani d . 1 . .
O O8 0.49447(18) 0.5670(2) 0.82193(14) 0.0557(5) Uani d . 1 . .
N N1 0.73658(17) 0.02158(16) 0.93351(13) 0.0282(4) Uani d . 1 . .
N N2 0.57917(17) 0.11075(16) 0.79681(13) 0.0288(4) Uani d . 1 . .
N N3 0.79152(17) -0.03642(17) 0.59157(13) 0.0287(4) Uani d . 1 . .
N N4 0.87250(17) -0.18502(17) 0.73225(14) 0.0304(4) Uani d . 1 . .
C C1 0.6531(2) 0.09907(19) 0.97055(15) 0.0267(4) Uani d . 1 . .
C C2 0.8247(2) -0.0124(2) 0.99750(17) 0.0348(5) Uani d . 1 . .
H H2 0.8824 -0.0662 0.9718 0.042 Uiso calc R 1 . .
C C3 0.8343(2) 0.0280(2) 1.09904(17) 0.0377(5) Uani d . 1 . .
H H3 0.8970 0.0026 1.1410 0.045 Uiso calc R 1 . .
C C4 0.7489(2) 0.1070(2) 1.13697(17) 0.0397(5) Uani d . 1 . .
H H4 0.7529 0.1361 1.2054 0.048 Uiso calc R 1 . .
C C5 0.6570(2) 0.1427(2) 1.07233(17) 0.0365(5) Uani d . 1 . .
H H5 0.5981 0.1957 1.0971 0.044 Uiso calc R 1 . .
C C6 0.5603(2) 0.14002(19) 0.89629(16) 0.0272(4) Uani d . 1 . .
C C7 0.4978(2) 0.1472(2) 0.72820(18) 0.0366(5) Uani d . 1 . .
H H7 0.5097 0.1257 0.6593 0.044 Uiso calc R 1 . .
C C8 0.3976(2) 0.2151(2) 0.75536(19) 0.0396(5) Uani d . 1 . .
H H8 0.3445 0.2410 0.7058 0.048 Uiso calc R 1 . .
C C9 0.3776(2) 0.2439(2) 0.8570(2) 0.0415(6) Uani d . 1 . .
H H9 0.3095 0.2884 0.8775 0.050 Uiso calc R 1 . .
C C10 0.4594(2) 0.2061(2) 0.92850(18) 0.0369(5) Uani d . 1 . .
H H10 0.4471 0.2247 0.9978 0.044 Uiso calc R 1 . .
C C11 0.86840(19) -0.12295(19) 0.55847(16) 0.0272(4) Uani d . 1 . .
C C12 0.7463(2) 0.0352(2) 0.52407(17) 0.0343(5) Uani d . 1 . .
H H12 0.6919 0.0936 0.5471 0.041 Uiso calc R 1 . .
C C13 0.7761(2) 0.0268(2) 0.42227(17) 0.0386(5) Uani d . 1 . .
H H13 0.7431 0.0785 0.3773 0.046 Uiso calc R 1 . .
C C14 0.8560(2) -0.0599(2) 0.38872(17) 0.0382(5) Uani d . 1 . .
H H14 0.8791 -0.0669 0.3204 0.046 Uiso calc R 1 . .
C C15 0.9019(2) -0.1368(2) 0.45681(17) 0.0345(5) Uani d . 1 . .
H H15 0.9547 -0.1970 0.4346 0.041 Uiso calc R 1 . .
C C16 0.9134(2) -0.2036(2) 0.63649(16) 0.0286(4) Uani d . 1 . .
C C17 0.9074(2) -0.2606(2) 0.80218(18) 0.0378(5) Uani d . 1 . .
H H17 0.8783 -0.2487 0.8686 0.045 Uiso calc R 1 . .
C C18 0.9840(2) -0.3544(2) 0.7803(2) 0.0414(6) Uani d . 1 . .
H H18 1.0055 -0.4053 0.8307 0.050 Uiso calc R 1 . .
C C19 1.0281(3) -0.3716(2) 0.6829(2) 0.0479(6) Uani d . 1 . .
H H19 1.0814 -0.4334 0.6662 0.058 Uiso calc R 1 . .
C C20 0.9924(2) -0.2958(2) 0.6098(2) 0.0453(6) Uani d . 1 . .
H H20 1.0210 -0.3064 0.5431 0.054 Uiso calc R 1 . .
C C21 0.8573(2) 0.34568(19) 0.86396(16) 0.0279(4) Uani d . 1 . .
C C22 0.77142(19) 0.39712(18) 0.79997(16) 0.0261(4) Uani d . 1 . .
C C23 0.7662(2) 0.3762(2) 0.68705(17) 0.0328(5) Uani d . 1 . .
C C24 0.70328(19) 0.46704(19) 0.62757(16) 0.0275(4) Uani d . 1 . .
C C25 0.7262(2) 0.4667(2) 0.52374(17) 0.0356(5) Uani d . 1 . .
H H25 0.7732 0.4067 0.4923 0.043 Uiso calc R 1 . .
C C26 0.6798(2) 0.5545(2) 0.46681(17) 0.0385(5) Uani d . 1 . .
H H26 0.6954 0.5543 0.3971 0.046 Uiso calc R 1 . .
C C27 0.6094(2) 0.6439(2) 0.51434(17) 0.0344(5) Uani d . 1 . .
H H27 0.5816 0.7057 0.4764 0.041 Uiso calc R 1 . .
C C28 0.58020(19) 0.64261(19) 0.61615(16) 0.0269(4) Uani d . 1 . .
C C29 0.62537(19) 0.55178(19) 0.67490(16) 0.0262(4) Uani d . 1 . .
C C30 0.5920(2) 0.5344(2) 0.78358(17) 0.0308(5) Uani d . 1 . .
C C31 0.6830(2) 0.47193(19) 0.84556(16) 0.0279(4) Uani d . 1 . .
C C32 0.6774(2) 0.4918(2) 0.95107(17) 0.0358(5) Uani d . 1 . .
H H32 0.6160 0.5393 0.9801 0.043 Uiso calc R 1 . .
C C33 0.7620(3) 0.4417(2) 1.01259(18) 0.0436(6) Uani d . 1 . .
H H33 0.7591 0.4558 1.0832 0.052 Uiso calc R 1 . .
C C34 0.8518(2) 0.3697(2) 0.96818(17) 0.0372(5) Uani d . 1 . .
H H34 0.9099 0.3367 1.0099 0.045 Uiso calc R 1 . .

loop_
_atom_site_aniso_label
_atom_site_aniso_U_11
_atom_site_aniso_U_22
_atom_site_aniso_U_33
_atom_site_aniso_U_12
_atom_site_aniso_U_13
_atom_site_aniso_U_23
Cd1 0.03081(10) 0.03273(10) 0.02167(9) 0.00993(6) 0.00363(6) -0.00262(6)
S1 0.0275(3) 0.0272(3) 0.0373(3) 0.0088(2) 0.0022(2) 0.0019(2)
S2 0.0279(3) 0.0281(3) 0.0418(3) 0.0109(2) 0.0022(2) -0.0007(2)
O1 0.0451(10) 0.0372(9) 0.0651(12) 0.0067(8) 0.0230(9) 0.0077(8)
O2 0.0375(9) 0.0279(8) 0.0473(10) 0.0077(7) 0.0068(7) -0.0008(7)
O3 0.0477(10) 0.0599(12) 0.0507(11) 0.0287(9) -0.0136(8) -0.0065(9)
O4 0.0343(9) 0.0393(9) 0.0485(10) 0.0036(7) 0.0039(7) -0.0134(8)
O5 0.0265(8) 0.0432(9) 0.0504(10) 0.0110(7) 0.0016(7) -0.0048(8)
O6 0.0564(11) 0.0424(10) 0.0667(12) 0.0250(9) 0.0120(9) 0.0186(9)
O7 0.0969(16) 0.0589(12) 0.0339(9) 0.0549(12) -0.0067(10) -0.0112(9)
O8 0.0515(11) 0.0800(14) 0.0464(11) 0.0417(10) 0.0220(9) 0.0206(10)
N1 0.0290(9) 0.0311(9) 0.0250(9) 0.0072(7) 0.0027(7) 0.0002(7)
N2 0.0295(9) 0.0299(9) 0.0274(9) 0.0069(7) 0.0019(7) -0.0001(7)
N3 0.0308(9) 0.0317(9) 0.0248(9) 0.0101(7) 0.0034(7) -0.0003(7)
N4 0.0336(10) 0.0285(9) 0.0295(10) 0.0059(7) -0.0007(8) 0.0007(7)
C1 0.0289(10) 0.0265(10) 0.0250(10) 0.0037(8) 0.0072(8) 0.0024(8)
C2 0.0358(12) 0.0398(13) 0.0305(11) 0.0133(10) 0.0011(9) 0.0002(10)
C3 0.0445(13) 0.0423(13) 0.0275(11) 0.0094(11) -0.0034(10) 0.0051(10)
C4 0.0572(15) 0.0431(13) 0.0197(11) 0.0107(11) 0.0026(10) 0.0005(9)
C5 0.0453(13) 0.0377(12) 0.0281(11) 0.0126(10) 0.0082(10) 0.0007(10)
C6 0.0279(10) 0.0231(10) 0.0301(11) 0.0026(8) 0.0040(9) -0.0005(8)
C7 0.0379(12) 0.0421(13) 0.0306(12) 0.0098(10) -0.0025(10) 0.0004(10)
C8 0.0348(12) 0.0384(13) 0.0465(14) 0.0091(10) -0.0090(10) 0.0022(11)
C9 0.0314(12) 0.0394(13) 0.0546(15) 0.0138(10) 0.0000(11) -0.0060(11)
C10 0.0358(12) 0.0382(12) 0.0372(13) 0.0099(10) 0.0061(10) -0.0040(10)
C11 0.0252(10) 0.0275(10) 0.0289(11) 0.0039(8) 0.0031(8) -0.0003(9)
C12 0.0364(12) 0.0382(12) 0.0307(12) 0.0141(10) 0.0035(9) 0.0033(10)
C13 0.0379(13) 0.0499(14) 0.0307(12) 0.0121(11) -0.0001(10) 0.0091(10)
C14 0.0409(13) 0.0504(14) 0.0233(11) 0.0062(11) 0.0050(10) 0.0010(10)
C15 0.0361(12) 0.0370(12) 0.0308(12) 0.0093(10) 0.0069(9) -0.0040(10)
C16 0.0252(10) 0.0284(11) 0.0324(11) 0.0040(8) 0.0034(9) 0.0008(9)
C17 0.0479(14) 0.0351(12) 0.0296(12) 0.0025(10) -0.0046(10) 0.0028(10)
C18 0.0426(13) 0.0315(12) 0.0507(15) 0.0031(10) -0.0137(11) 0.0100(11)
C19 0.0462(15) 0.0433(14) 0.0590(17) 0.0209(12) 0.0053(12) 0.0102(12)
C20 0.0475(14) 0.0459(14) 0.0477(15) 0.0226(12) 0.0161(12) 0.0090(12)
C21 0.0288(11) 0.0253(10) 0.0302(11) 0.0063(8) 0.0022(9) 0.0002(8)
C22 0.0271(10) 0.0222(10) 0.0291(11) 0.0047(8) 0.0022(8) 0.0001(8)
C23 0.0364(12) 0.0311(11) 0.0323(12) 0.0140(9) 0.0003(9) -0.0055(9)
C24 0.0261(10) 0.0295(11) 0.0271(11) 0.0075(8) -0.0017(8) -0.0034(8)
C25 0.0370(12) 0.0433(13) 0.0280(11) 0.0167(10) 0.0010(9) -0.0073(10)
C26 0.0417(13) 0.0506(14) 0.0249(11) 0.0139(11) 0.0027(10) 0.0010(10)
C27 0.0332(12) 0.0387(12) 0.0333(12) 0.0101(10) -0.0007(9) 0.0057(10)
C28 0.0222(10) 0.0276(10) 0.0310(11) 0.0060(8) -0.0008(8) -0.0021(9)
C29 0.0230(10) 0.0268(10) 0.0287(11) 0.0047(8) -0.0002(8) -0.0025(8)
C30 0.0327(11) 0.0281(11) 0.0330(11) 0.0105(9) 0.0057(9) 0.0001(9)
C31 0.0291(11) 0.0255(10) 0.0293(11) 0.0053(8) 0.0039(9) -0.0001(8)
C32 0.0406(13) 0.0355(12) 0.0329(12) 0.0138(10) 0.0080(10) -0.0031(10)
C33 0.0538(15) 0.0522(15) 0.0266(12) 0.0178(12) 0.0011(11) -0.0035(11)
C34 0.0423(13) 0.0407(13) 0.0304(12) 0.0130(10) -0.0032(10) 0.0016(10)

loop_
_atom_type_symbol
_atom_type_description
_atom_type_scat_dispersion_real
_atom_type_scat_dispersion_imag
_atom_type_scat_source
C C 0.0033 0.0016 'International Tables Vol C Tables 4.2.6.8 and 6.1.1.4'
H H 0.0000 0.0000 'International Tables Vol C Tables 4.2.6.8 and 6.1.1.4'
N N 0.0061 0.0033 'International Tables Vol C Tables 4.2.6.8 and 6.1.1.4'
O O 0.0106 0.0060 'International Tables Vol C Tables 4.2.6.8 and 6.1.1.4'
S S 0.1246 0.1234 'International Tables Vol C Tables 4.2.6.8 and 6.1.1.4'
Cd Cd -0.8075 1.2024 'International Tables Vol C Tables 4.2.6.8 and 6.1.1.4'

loop_
_geom_angle_atom_site_label_1
_geom_angle_atom_site_label_2
_geom_angle_atom_site_label_3
_geom_angle_site_symmetry_1
_geom_angle_site_symmetry_3
_geom_angle
_geom_angle_publ_flag
N3 Cd1 N1 . . 166.26(6) ?
N3 Cd1 N2 . . 114.20(6) ?
N1 Cd1 N2 . . 71.82(6) ?
N3 Cd1 O4 . 1_545 100.05(6) ?
N1 Cd1 O4 . 1_545 92.77(6) ?
N2 Cd1 O4 . 1_545 84.02(6) ?
N3 Cd1 N4 . . 71.49(6) ?
N1 Cd1 N4 . . 105.00(6) ?
N2 Cd1 N4 . . 168.49(6) ?
O4 Cd1 N4 1_545 . 85.11(6) ?
N3 Cd1 O2 . . 85.54(6) ?
N1 Cd1 O2 . . 81.21(6) ?
N2 Cd1 O2 . . 99.17(6) ?
O4 Cd1 O2 1_545 . 171.85(6) ?
N4 Cd1 O2 . . 91.13(6) ?
O1 S1 O3 . . 113.39(12) ?
O1 S1 O2 . . 113.56(10) ?
O3 S1 O2 . . 111.31(11) ?
O1 S1 C21 . . 106.45(10) ?
O3 S1 C21 . . 103.90(10) ?
O2 S1 C21 . . 107.45(9) ?
O5 S2 O6 . . 113.97(11) ?
O5 S2 O4 . . 113.30(10) ?
O6 S2 O4 . . 111.62(12) ?
O5 S2 C28 . . 108.28(10) ?
O6 S2 C28 . . 104.48(10) ?
O4 S2 C28 . . 104.26(9) ?
S1 O2 Cd1 . . 148.54(9) ?
S2 O4 Cd1 . 1_565 122.01(10) ?
C2 N1 C1 . . 118.40(18) ?
C2 N1 Cd1 . . 123.63(14) ?
C1 N1 Cd1 . . 117.25(13) ?
C6 N2 C7 . . 118.44(18) ?
C6 N2 Cd1 . . 116.16(13) ?
C7 N2 Cd1 . . 125.05(14) ?
C12 N3 C11 . . 118.79(18) ?
C12 N3 Cd1 . . 121.94(14) ?
C11 N3 Cd1 . . 119.26(14) ?
C16 N4 C17 . . 118.06(19) ?
C16 N4 Cd1 . . 115.03(14) ?
C17 N4 Cd1 . . 126.90(15) ?
N1 C1 C5 . . 121.1(2) ?
N1 C1 C6 . . 117.06(18) ?
C5 C1 C6 . . 121.76(19) ?
N1 C2 C3 . . 123.4(2) ?
N1 C2 H2 . . 118.3 ?
C3 C2 H2 . . 118.3 ?
C4 C3 C2 . . 118.3(2) ?
C4 C3 H3 . . 120.9 ?
C2 C3 H3 . . 120.9 ?
C3 C4 C5 . . 119.2(2) ?
C3 C4 H4 . . 120.4 ?
C5 C4 H4 . . 120.4 ?
C4 C5 C1 . . 119.6(2) ?
C4 C5 H5 . . 120.2 ?
C1 C5 H5 . . 120.2 ?
N2 C6 C10 . . 121.4(2) ?
N2 C6 C1 . . 117.14(17) ?
C10 C6 C1 . . 121.50(19) ?
N2 C7 C8 . . 122.9(2) ?
N2 C7 H7 . . 118.6 ?
C8 C7 H7 . . 118.6 ?
C9 C8 C7 . . 118.7(2) ?
C9 C8 H8 . . 120.7 ?
C7 C8 H8 . . 120.7 ?
C8 C9 C10 . . 119.2(2) ?
C8 C9 H9 . . 120.4 ?
C10 C9 H9 . . 120.4 ?
C9 C10 C6 . . 119.4(2) ?
C9 C10 H10 . . 120.3 ?
C6 C10 H10 . . 120.3 ?
N3 C11 C15 . . 121.1(2) ?
N3 C11 C16 . . 116.78(18) ?
C15 C11 C16 . . 122.14(19) ?
N3 C12 C13 . . 123.1(2) ?
N3 C12 H12 . . 118.4 ?
C13 C12 H12 . . 118.4 ?
C12 C13 C14 . . 118.1(2) ?
C12 C13 H13 . . 120.9 ?
C14 C13 H13 . . 120.9 ?
C13 C14 C15 . . 119.7(2) ?
C13 C14 H14 . . 120.1 ?
C15 C14 H14 . . 120.1 ?
C14 C15 C11 . . 119.1(2) ?
C14 C15 H15 . . 120.4 ?
C11 C15 H15 . . 120.4 ?
N4 C16 C20 . . 121.5(2) ?
N4 C16 C11 . . 117.42(18) ?
C20 C16 C11 . . 121.1(2) ?
N4 C17 C18 . . 123.2(2) ?
N4 C17 H17 . . 118.4 ?
C18 C17 H17 . . 118.4 ?
C19 C18 C17 . . 118.7(2) ?
C19 C18 H18 . . 120.7 ?
C17 C18 H18 . . 120.7 ?
C18 C19 C20 . . 119.0(2) ?
C18 C19 H19 . . 120.5 ?
C20 C19 H19 . . 120.5 ?
C19 C20 C16 . . 119.6(2) ?
C19 C20 H20 . . 120.2 ?
C16 C20 H20 . . 120.2 ?
C34 C21 C22 . . 119.58(19) ?
C34 C21 S1 . . 114.81(16) ?
C22 C21 S1 . . 125.42(16) ?
C31 C22 C21 . . 118.18(19) ?
C31 C22 C23 . . 117.20(18) ?
C21 C22 C23 . . 124.61(18) ?
O7 C23 C22 . . 122.5(2) ?
O7 C23 C24 . . 119.4(2) ?
C22 C23 C24 . . 118.09(17) ?
C25 C24 C29 . . 120.49(19) ?
C25 C24 C23 . . 117.80(18) ?
C29 C24 C23 . . 121.70(19) ?
C26 C25 C24 . . 120.4(2) ?
C26 C25 H25 . . 119.8 ?
C24 C25 H25 . . 119.8 ?
C25 C26 C27 . . 119.4(2) ?
C25 C26 H26 . . 120.3 ?
C27 C26 H26 . . 120.3 ?
C28 C27 C26 . . 121.3(2) ?
C28 C27 H27 . . 119.4 ?
C26 C27 H27 . . 119.4 ?
C27 C28 C29 . . 119.72(19) ?
C27 C28 S2 . . 116.19(16) ?
C29 C28 S2 . . 123.97(16) ?
C24 C29 C28 . . 118.45(19) ?
C24 C29 C30 . . 116.71(18) ?
C28 C29 C30 . . 124.78(18) ?
O8 C30 C29 . . 122.7(2) ?
O8 C30 C31 . . 119.8(2) ?
C29 C30 C31 . . 117.46(17) ?
C32 C31 C22 . . 121.0(2) ?
C32 C31 C30 . . 117.17(18) ?
C22 C31 C30 . . 121.86(19) ?
C33 C32 C31 . . 120.3(2) ?
C33 C32 H32 . . 119.9 ?
C31 C32 H32 . . 119.9 ?
C32 C33 C34 . . 119.2(2) ?
C32 C33 H33 . . 120.4 ?
C34 C33 H33 . . 120.4 ?
C21 C34 C33 . . 121.7(2) ?
C21 C34 H34 . . 119.1 ?
C33 C34 H34 . . 119.1 ?

loop_
_geom_bond_atom_site_label_1
_geom_bond_atom_site_label_2
_geom_bond_site_symmetry_2
_geom_bond_distance
_geom_bond_publ_flag
Cd1 N3 . 2.2645(17) y
Cd1 N1 . 2.3050(17) y
Cd1 N2 . 2.3356(17) y
Cd1 O4 1_545 2.3527(16) y
Cd1 N4 . 2.3882(17) y
Cd1 O2 . 2.4109(16) y
S1 O1 . 1.4387(18) ?
S1 O3 . 1.4465(18) ?
S1 O2 . 1.4564(16) ?
S1 C21 . 1.813(2) ?
S2 O5 . 1.4353(17) ?
S2 O6 . 1.4481(19) ?
S2 O4 . 1.4719(18) ?
S2 C28 . 1.806(2) ?
O4 Cd1 1_565 2.3527(16) ?
O7 C23 . 1.215(3) ?
O8 C30 . 1.211(3) ?
N1 C2 . 1.340(3) ?
N1 C1 . 1.343(3) ?
N2 C6 . 1.342(3) ?
N2 C7 . 1.343(3) ?
N3 C12 . 1.334(3) ?
N3 C11 . 1.348(3) ?
N4 C16 . 1.338(3) ?
N4 C17 . 1.344(3) ?
C1 C5 . 1.383(3) ?
C1 C6 . 1.492(3) ?
C2 C3 . 1.372(3) ?
C2 H2 . 0.9300 ?
C3 C4 . 1.371(3) ?
C3 H3 . 0.9300 ?
C4 C5 . 1.381(3) ?
C4 H4 . 0.9300 ?
C5 H5 . 0.9300 ?
C6 C10 . 1.387(3) ?
C7 C8 . 1.376(3) ?
C7 H7 . 0.9300 ?
C8 C9 . 1.371(4) ?
C8 H8 . 0.9300 ?
C9 C10 . 1.378(3) ?
C9 H9 . 0.9300 ?
C10 H10 . 0.9300 ?
C11 C15 . 1.383(3) ?
C11 C16 . 1.496(3) ?
C12 C13 . 1.373(3) ?
C12 H12 . 0.9300 ?
C13 C14 . 1.373(3) ?
C13 H13 . 0.9300 ?
C14 C15 . 1.380(3) ?
C14 H14 . 0.9300 ?
C15 H15 . 0.9300 ?
C16 C20 . 1.389(3) ?
C17 C18 . 1.374(3) ?
C17 H17 . 0.9300 ?
C18 C19 . 1.368(4) ?
C18 H18 . 0.9300 ?
C19 C20 . 1.379(4) ?
C19 H19 . 0.9300 ?
C20 H20 . 0.9300 ?
C21 C34 . 1.377(3) ?
C21 C22 . 1.409(3) ?
C22 C31 . 1.402(3) ?
C22 C23 . 1.483(3) ?
C23 C24 . 1.499(3) ?
C24 C25 . 1.385(3) ?
C24 C29 . 1.405(3) ?
C25 C26 . 1.374(3) ?
C25 H25 . 0.9300 ?
C26 C27 . 1.391(3) ?
C26 H26 . 0.9300 ?
C27 C28 . 1.373(3) ?
C27 H27 . 0.9300 ?
C28 C29 . 1.408(3) ?
C29 C30 . 1.489(3) ?
C30 C31 . 1.494(3) ?
C31 C32 . 1.389(3) ?
C32 C33 . 1.373(3) ?
C32 H32 . 0.9300 ?
C33 C34 . 1.388(3) ?
C33 H33 . 0.9300 ?
C34 H34 . 0.9300 ?

loop_
_geom_hbond_atom_site_label_D
_geom_hbond_atom_site_label_H
_geom_hbond_atom_site_label_A
_geom_hbond_site_symmetry_A
_geom_hbond_distance_DH
_geom_hbond_distance_HA
_geom_hbond_distance_DA
_geom_hbond_angle_DHA
C4 H4 O5 2_667 0.93 2.48 3.200(3) 134.9
C5 H5 O4 2_667 0.93 2.53 3.239(3) 133.2
C14 H14 O2 2_756 0.93 2.54 3.267(3) 135.6

loop_
_geom_torsion_atom_site_label_1
_geom_torsion_atom_site_label_2
_geom_torsion_atom_site_label_3
_geom_torsion_atom_site_label_4
_geom_torsion_site_symmetry_1
_geom_torsion_site_symmetry_2
_geom_torsion_site_symmetry_3
_geom_torsion_site_symmetry_4
_geom_torsion
_geom_torsion_publ_flag
O1 S1 O2 Cd1 . . . . -133.06(19) ?
O3 S1 O2 Cd1 . . . . 97.5(2) ?
C21 S1 O2 Cd1 . . . . -15.6(2) ?
N3 Cd1 O2 S1 . . . . 135.7(2) ?
N1 Cd1 O2 S1 . . . . -47.93(19) ?
N2 Cd1 O2 S1 . . . . 21.9(2) ?
O4 Cd1 O2 S1 1_545 . . . -90.6(4) ?
N4 Cd1 O2 S1 . . . . -152.9(2) ?
O5 S2 O4 Cd1 . . . 1_565 -153.24(9) ?
O6 S2 O4 Cd1 . . . 1_565 -22.97(14) ?
C28 S2 O4 Cd1 . . . 1_565 89.25(12) ?
N3 Cd1 N1 C2 . . . . -54.1(3) ?
N2 Cd1 N1 C2 . . . . -172.37(19) ?
O4 Cd1 N1 C2 1_545 . . . 104.84(18) ?
N4 Cd1 N1 C2 . . . . 19.17(19) ?
O2 Cd1 N1 C2 . . . . -69.64(17) ?
N3 Cd1 N1 C1 . . . . 116.1(3) ?
N2 Cd1 N1 C1 . . . . -2.19(14) ?
O4 Cd1 N1 C1 1_545 . . . -84.98(15) ?
N4 Cd1 N1 C1 . . . . -170.65(14) ?
O2 Cd1 N1 C1 . . . . 100.54(15) ?
N3 Cd1 N2 C6 . . . . -169.45(14) ?
N1 Cd1 N2 C6 . . . . -2.71(14) ?
O4 Cd1 N2 C6 1_545 . . . 92.20(15) ?
N4 Cd1 N2 C6 . . . . 73.0(3) ?
O2 Cd1 N2 C6 . . . . -80.24(15) ?
N3 Cd1 N2 C7 . . . . 17.4(2) ?
N1 Cd1 N2 C7 . . . . -175.85(19) ?
O4 Cd1 N2 C7 1_545 . . . -80.94(18) ?
N4 Cd1 N2 C7 . . . . -100.1(3) ?
O2 Cd1 N2 C7 . . . . 106.62(18) ?
N1 Cd1 N3 C12 . . . . -105.1(3) ?
N2 Cd1 N3 C12 . . . . 8.35(19) ?
O4 Cd1 N3 C12 1_545 . . . 96.27(17) ?
N4 Cd1 N3 C12 . . . . 177.60(19) ?
O2 Cd1 N3 C12 . . . . -89.71(17) ?
N1 Cd1 N3 C11 . . . . 76.2(3) ?
N2 Cd1 N3 C11 . . . . -170.32(15) ?
O4 Cd1 N3 C11 1_545 . . . -82.40(16) ?
N4 Cd1 N3 C11 . . . . -1.07(15) ?
O2 Cd1 N3 C11 . . . . 91.62(16) ?
N3 Cd1 N4 C16 . . . . 1.55(14) ?
N1 Cd1 N4 C16 . . . . -164.57(14) ?
N2 Cd1 N4 C16 . . . . 123.0(3) ?
O4 Cd1 N4 C16 1_545 . . . 103.87(15) ?
O2 Cd1 N4 C16 . . . . -83.37(15) ?
N3 Cd1 N4 C17 . . . . -177.3(2) ?
N1 Cd1 N4 C17 . . . . 16.59(19) ?
N2 Cd1 N4 C17 . . . . -55.8(4) ?
O4 Cd1 N4 C17 1_545 . . . -74.98(19) ?
O2 Cd1 N4 C17 . . . . 97.79(19) ?
C2 N1 C1 C5 . . . . -0.3(3) ?
Cd1 N1 C1 C5 . . . . -171.01(16) ?
C2 N1 C1 C6 . . . . 177.15(19) ?
Cd1 N1 C1 C6 . . . . 6.4(2) ?
C1 N1 C2 C3 . . . . -0.1(3) ?
Cd1 N1 C2 C3 . . . . 169.98(18) ?
N1 C2 C3 C4 . . . . 0.2(4) ?
C2 C3 C4 C5 . . . . 0.1(4) ?
C3 C4 C5 C1 . . . . -0.5(4) ?
N1 C1 C5 C4 . . . . 0.6(3) ?
C6 C1 C5 C4 . . . . -176.8(2) ?
C7 N2 C6 C10 . . . . 0.2(3) ?
Cd1 N2 C6 C10 . . . . -173.46(16) ?
C7 N2 C6 C1 . . . . -179.50(19) ?
Cd1 N2 C6 C1 . . . . 6.9(2) ?
N1 C1 C6 N2 . . . . -9.0(3) ?
C5 C1 C6 N2 . . . . 168.4(2) ?
N1 C1 C6 C10 . . . . 171.4(2) ?
C5 C1 C6 C10 . . . . -11.2(3) ?
C6 N2 C7 C8 . . . . 1.2(3) ?
Cd1 N2 C7 C8 . . . . 174.19(18) ?
N2 C7 C8 C9 . . . . -1.9(4) ?
C7 C8 C9 C10 . . . . 1.2(4) ?
C8 C9 C10 C6 . . . . 0.1(4) ?
N2 C6 C10 C9 . . . . -0.8(3) ?
C1 C6 C10 C9 . . . . 178.8(2) ?
C12 N3 C11 C15 . . . . 0.9(3) ?
Cd1 N3 C11 C15 . . . . 179.65(16) ?
C12 N3 C11 C16 . . . . -178.19(19) ?
Cd1 N3 C11 C16 . . . . 0.5(2) ?
C11 N3 C12 C13 . . . . -1.3(3) ?
Cd1 N3 C12 C13 . . . . -179.92(18) ?
N3 C12 C13 C14 . . . . 0.3(4) ?
C12 C13 C14 C15 . . . . 1.0(4) ?
C13 C14 C15 C11 . . . . -1.3(4) ?
N3 C11 C15 C14 . . . . 0.3(3) ?
C16 C11 C15 C14 . . . . 179.4(2) ?
C17 N4 C16 C20 . . . . -1.6(3) ?
Cd1 N4 C16 C20 . . . . 179.43(18) ?
C17 N4 C16 C11 . . . . 177.09(19) ?
Cd1 N4 C16 C11 . . . . -1.9(2) ?
N3 C11 C16 N4 . . . . 1.0(3) ?
C15 C11 C16 N4 . . . . -178.1(2) ?
N3 C11 C16 C20 . . . . 179.7(2) ?
C15 C11 C16 C20 . . . . 0.6(3) ?
C16 N4 C17 C18 . . . . 0.8(3) ?
Cd1 N4 C17 C18 . . . . 179.62(17) ?
N4 C17 C18 C19 . . . . 0.6(4) ?
C17 C18 C19 C20 . . . . -1.2(4) ?
C18 C19 C20 C16 . . . . 0.4(4) ?
N4 C16 C20 C19 . . . . 1.1(4) ?
C11 C16 C20 C19 . . . . -177.6(2) ?
O1 S1 C21 C34 . . . . -125.08(19) ?
O3 S1 C21 C34 . . . . -5.1(2) ?
O2 S1 C21 C34 . . . . 112.94(18) ?
O1 S1 C21 C22 . . . . 49.9(2) ?
O3 S1 C21 C22 . . . . 169.90(19) ?
O2 S1 C21 C22 . . . . -72.0(2) ?
C34 C21 C22 C31 . . . . 0.2(3) ?
S1 C21 C22 C31 . . . . -174.63(16) ?
C34 C21 C22 C23 . . . . -178.8(2) ?
S1 C21 C22 C23 . . . . 6.4(3) ?
C31 C22 C23 O7 . . . . -160.9(2) ?
C21 C22 C23 O7 . . . . 18.1(4) ?
C31 C22 C23 C24 . . . . 20.5(3) ?
C21 C22 C23 C24 . . . . -160.5(2) ?
O7 C23 C24 C25 . . . . -14.3(3) ?
C22 C23 C24 C25 . . . . 164.3(2) ?
O7 C23 C24 C29 . . . . 166.8(2) ?
C22 C23 C24 C29 . . . . -14.5(3) ?
C29 C24 C25 C26 . . . . 4.1(3) ?
C23 C24 C25 C26 . . . . -174.7(2) ?
C24 C25 C26 C27 . . . . -0.1(4) ?
C25 C26 C27 C28 . . . . -3.0(4) ?
C26 C27 C28 C29 . . . . 2.0(3) ?
C26 C27 C28 S2 . . . . 178.08(18) ?
O5 S2 C28 C27 . . . . 108.37(18) ?
O6 S2 C28 C27 . . . . -13.4(2) ?
O4 S2 C28 C27 . . . . -130.72(17) ?
O5 S2 C28 C29 . . . . -75.71(19) ?
O6 S2 C28 C29 . . . . 162.48(18) ?
O4 S2 C28 C29 . . . . 45.2(2) ?
C25 C24 C29 C28 . . . . -5.1(3) ?
C23 C24 C29 C28 . . . . 173.74(19) ?
C25 C24 C29 C30 . . . . 172.3(2) ?
C23 C24 C29 C30 . . . . -8.9(3) ?
C27 C28 C29 C24 . . . . 2.0(3) ?
S2 C28 C29 C24 . . . . -173.74(15) ?
C27 C28 C29 C30 . . . . -175.1(2) ?
S2 C28 C29 C30 . . . . 9.1(3) ?
C24 C29 C30 O8 . . . . -153.2(2) ?
C28 C29 C30 O8 . . . . 24.0(3) ?
C24 C29 C30 C31 . . . . 25.7(3) ?
C28 C29 C30 C31 . . . . -157.10(19) ?
C21 C22 C31 C32 . . . . -1.9(3) ?
C23 C22 C31 C32 . . . . 177.2(2) ?
C21 C22 C31 C30 . . . . 177.53(19) ?
C23 C22 C31 C30 . . . . -3.4(3) ?
O8 C30 C31 C32 . . . . -21.7(3) ?
C29 C30 C31 C32 . . . . 159.4(2) ?
O8 C30 C31 C22 . . . . 158.9(2) ?
C29 C30 C31 C22 . . . . -20.1(3) ?
C22 C31 C32 C33 . . . . 2.2(4) ?
C30 C31 C32 C33 . . . . -177.2(2) ?
C31 C32 C33 C34 . . . . -0.8(4) ?
C22 C21 C34 C33 . . . . 1.2(4) ?
S1 C21 C34 C33 . . . . 176.5(2) ?
C32 C33 C34 C21 . . . . -0.9(4) ?
